data_7720959
loop_
_publ_author_name
'Prettyman, Samuel J.'
'Alqahtani, Saad'
'Alhalafi, Mona H.'
'Singh, Kuldip'
'Solan, Gregory A.'

_publ_section_title
;
 Steric tuning of OH-functionalised <i>N</i>,<i>N</i>-manganese(I)
 complexes for the transfer hydrogenation of carbonyl compounds.
;
_journal_issue 19
_journal_name_full 'Dalton transactions (Cambridge, England : 2003)'
_journal_page_first 7612
_journal_page_last 7623
_journal_paper_doi 10.1039/d6dt00709k
_journal_volume 55
_journal_year 2026
_chemical_formula_moiety 'C19 H24 N2 O'
_chemical_formula_sum 'C19 H24 N2 O'
_chemical_formula_weight 296.40
_space_group_IT_number 2
_space_group_name_Hall '-P 1'
_space_group_name_H-M_alt 'P -1'
_symmetry_cell_setting triclinic
_symmetry_space_group_name_H-M 'P -1'
_atom_sites_solution_hydrogens geom
_atom_sites_solution_primary direct
_atom_sites_solution_secondary difmap
_audit_creation_method SHELXL-97
_audit_update_record
;
2026-03-24 deposited with the CCDC.	2026-04-23 downloaded from the CCDC.
;
_cell_angle_alpha 91.980(4)
_cell_angle_beta 100.619(4)
_cell_angle_gamma 94.830(4)
_cell_formula_units_Z 4
_cell_length_a 8.866(2)
_cell_length_b 12.571(3)
_cell_length_c 15.275(3)
_cell_measurement_reflns_used 981
_cell_measurement_temperature 150(2)
_cell_measurement_theta_max 25.783
_cell_measurement_theta_min 2.731
_cell_volume 1665.2(6)
_computing_cell_refinement 'Bruker SMART'
_computing_data_collection 'Bruker SMART'
_computing_data_reduction 'Bruker SHELXTL'
_computing_molecular_graphics 'Bruker SHELXTL'
_computing_publication_material 'Bruker SHELXTL'
_computing_structure_refinement 'SHELXL-97 (Sheldrick, 1997)'
_computing_structure_solution 'SHELXS-97 (Sheldrick, 1990)'
_diffrn_ambient_temperature 150(2)
_diffrn_measured_fraction_theta_full 0.987
_diffrn_measured_fraction_theta_max 0.987
_diffrn_measurement_device_type 'Bruker apex 2000 CCD area detector'
_diffrn_measurement_method 'phi and omega scans'
_diffrn_radiation_monochromator graphite
_diffrn_radiation_source 'fine-focus sealed tube'
_diffrn_radiation_type MoK\a
_diffrn_radiation_wavelength 0.71073
_diffrn_reflns_av_R_equivalents 0.0453
_diffrn_reflns_av_sigmaI/netI 0.0683
_diffrn_reflns_limit_h_max 10
_diffrn_reflns_limit_h_min -10
_diffrn_reflns_limit_k_max 15
_diffrn_reflns_limit_k_min -15
_diffrn_reflns_limit_l_max 18
_diffrn_reflns_limit_l_min -18
_diffrn_reflns_number 13003
_diffrn_reflns_theta_full 26.00
_diffrn_reflns_theta_max 26.00
_diffrn_reflns_theta_min 1.36
_exptl_absorpt_coefficient_mu 0.073
_exptl_absorpt_correction_T_max 0.831
_exptl_absorpt_correction_T_min 0.507
_exptl_absorpt_correction_type empirical
_exptl_absorpt_process_details
;
absorption correction based on 5388 reflections(SADABS);Rint 0.0684 before
correction and 0.0339 after.
;
_exptl_crystal_colour 'pale yellow'
_exptl_crystal_density_diffrn 1.182
_exptl_crystal_density_method 'not measured'
_exptl_crystal_description block
_exptl_crystal_F_000 640
_exptl_crystal_size_max 0.36
_exptl_crystal_size_mid 0.15
_exptl_crystal_size_min 0.10
_refine_diff_density_max 0.339
_refine_diff_density_min -0.306
_refine_diff_density_rms 0.048
_refine_ls_extinction_method none
_refine_ls_goodness_of_fit_ref 0.932
_refine_ls_hydrogen_treatment constr
_refine_ls_matrix_type full
_refine_ls_number_parameters 427
_refine_ls_number_reflns 6446
_refine_ls_number_restraints 0
_refine_ls_restrained_S_all 0.932
_refine_ls_R_factor_all 0.0801
_refine_ls_R_factor_gt 0.0536
_refine_ls_shift/su_max 0.000
_refine_ls_shift/su_mean 0.000
_refine_ls_structure_factor_coef Fsqd
_refine_ls_weighting_details 'calc w=1/[\s^2^(Fo^2^)+(0.0676P)^2^+0.0000P] where P=(Fo^2^+2Fc^2^)/3'
_refine_ls_weighting_scheme calc
_refine_ls_wR_factor_gt 0.1234
_refine_ls_wR_factor_ref 0.1341
_reflns_number_gt 4344
_reflns_number_total 6446
_reflns_threshold_expression >2sigma(I)
_cod_data_source_file d6dt00709k2.cif
_cod_data_source_block 15126
_cod_depositor_comments
;
The following automatic conversions were performed:

data item '_symmetry_cell_setting' value 'Triclinic' was changed to
'triclinic' in accordance with the
/home/data/users/saulius/crontab/automatic-downloads/rss-feeds/RSC/lib/dictionaries/cif_core.dic
dictionary named 'cif_core.dic' version 2.4.2 last updated on
2011-04-26.

Automatic conversion script
Id: cif_fix_values 8170 2020-07-09 18:12:32Z antanas 

 Adding full bibliography for 7720958--7720959.cif.
;
_cod_original_sg_symbol_H-M P-1
_cod_database_code 7720959

loop_
_symmetry_equiv_pos_as_xyz
'x, y, z'
'-x, -y, -z'

loop_
_atom_site_label
_atom_site_type_symbol
_atom_site_fract_x
_atom_site_fract_y
_atom_site_fract_z
_atom_site_U_iso_or_equiv
_atom_site_adp_type
_atom_site_occupancy
_atom_site_symmetry_multiplicity
_atom_site_calc_flag
_atom_site_refinement_flags
_atom_site_disorder_assembly
_atom_site_disorder_group
O1 O 0.47716(15) 0.58690(10) 0.57720(8) 0.0354(3) Uani 1 1 d . . .
N1 N 0.61748(16) 0.63379(11) 0.47145(9) 0.0239(3) Uani 1 1 d . . .
H1 H 0.5978 0.5686 0.4467 0.029 Uiso 1 1 calc R . .
N2 N 0.75917(16) 0.56975(11) 0.33721(9) 0.0235(3) Uani 1 1 d . . .
C1 C 0.5574(2) 0.65609(14) 0.54596(12) 0.0259(4) Uani 1 1 d . . .
C2 C 0.5936(2) 0.76346(15) 0.58292(12) 0.0316(5) Uani 1 1 d . . .
H2 H 0.5567 0.7839 0.6350 0.038 Uiso 1 1 calc R . .
C3 C 0.6789(2) 0.83614(15) 0.54532(12) 0.0327(5) Uani 1 1 d . . .
H3 H 0.7000 0.9071 0.5706 0.039 Uiso 1 1 calc R . .
C4 C 0.7370(2) 0.80770(14) 0.46892(12) 0.0287(4) Uani 1 1 d . . .
H4 H 0.7973 0.8591 0.4427 0.034 Uiso 1 1 calc R . .
C5 C 0.7061(2) 0.70628(13) 0.43311(11) 0.0233(4) Uani 1 1 d . . .
C6 C 0.7642(2) 0.67025(14) 0.35401(11) 0.0250(4) Uani 1 1 d . . .
C7 C 0.8254(2) 0.75576(15) 0.30019(13) 0.0372(5) Uani 1 1 d . . .
H7A H 0.8521 0.7229 0.2467 0.056 Uiso 1 1 calc R . .
H7B H 0.9175 0.7952 0.3361 0.056 Uiso 1 1 calc R . .
H7C H 0.7465 0.8051 0.2827 0.056 Uiso 1 1 calc R . .
C8 C 0.8148(2) 0.52893(13) 0.26229(11) 0.0237(4) Uani 1 1 d . . .
C9 C 0.9736(2) 0.53328(14) 0.26239(12) 0.0276(4) Uani 1 1 d . B .
C10 C 1.0198(2) 0.48894(15) 0.18840(13) 0.0351(5) Uani 1 1 d . . .
H10 H 1.1266 0.4915 0.1868 0.042 Uiso 1 1 calc R . .
C11 C 0.9147(2) 0.44122(16) 0.11708(13) 0.0372(5) Uani 1 1 d . . .
H11 H 0.9491 0.4123 0.0667 0.045 Uiso 1 1 calc R . .
C12 C 0.7598(2) 0.43563(15) 0.11920(12) 0.0331(5) Uani 1 1 d . . .
H12 H 0.6880 0.4019 0.0702 0.040 Uiso 1 1 calc R . .
C13 C 0.7062(2) 0.47835(14) 0.19156(12) 0.0267(4) Uani 1 1 d . . .
C14 C 0.5359(2) 0.47427(15) 0.19290(12) 0.0316(5) Uani 1 1 d . . .
H14 H 0.5248 0.4869 0.2563 0.038 Uiso 1 1 calc R . .
C15 C 0.4672(3) 0.5637(2) 0.14103(19) 0.0749(9) Uani 1 1 d . . .
H15A H 0.5190 0.6323 0.1675 0.112 Uiso 1 1 calc R . .
H15B H 0.3571 0.5614 0.1428 0.112 Uiso 1 1 calc R . .
H15C H 0.4807 0.5555 0.0790 0.112 Uiso 1 1 calc R . .
C16 C 0.4516(3) 0.3673(2) 0.1604(2) 0.0820(10) Uani 1 1 d . . .
H16A H 0.3461 0.3649 0.1717 0.123 Uiso 1 1 calc R . .
H16B H 0.5050 0.3107 0.1922 0.123 Uiso 1 1 calc R . .
H16C H 0.4487 0.3564 0.0963 0.123 Uiso 1 1 calc R . .
C17 C 1.0915(2) 0.58063(16) 0.34208(12) 0.0335(5) Uani 1 1 d . . .
H17 H 1.0382 0.6239 0.3812 0.040 Uiso 1 1 calc R A 1
C18B C 1.2184(12) 0.6544(7) 0.3110(7) 0.053(2) Uani 0.50 1 d P B 1
H18A H 1.2913 0.6865 0.3633 0.079 Uiso 0.50 1 calc PR B 1
H18B H 1.1709 0.7111 0.2763 0.079 Uiso 0.50 1 calc PR B 1
H18C H 1.2731 0.6124 0.2739 0.079 Uiso 0.50 1 calc PR B 1
C18C C 1.2495(13) 0.6099(8) 0.3258(8) 0.063(3) Uani 0.50 1 d P B 2
H18D H 1.3130 0.6460 0.3797 0.095 Uiso 0.50 1 calc PR B 2
H18E H 1.2445 0.6580 0.2764 0.095 Uiso 0.50 1 calc PR B 2
H18F H 1.2953 0.5451 0.3105 0.095 Uiso 0.50 1 calc PR B 2
C19B C 1.1614(9) 0.4933(7) 0.3941(6) 0.060(2) Uani 0.50 1 d P B 1
H19A H 1.2135 0.4501 0.3563 0.089 Uiso 0.50 1 calc PR B 1
H19B H 1.0805 0.4481 0.4144 0.089 Uiso 0.50 1 calc PR B 1
H19C H 1.2364 0.5243 0.4459 0.089 Uiso 0.50 1 calc PR B 1
C19C C 1.1000(9) 0.4987(7) 0.4188(6) 0.0513(19) Uani 0.50 1 d P B 2
H19G H 1.1314 0.4310 0.3977 0.077 Uiso 0.50 1 calc PR B 2
H19H H 0.9985 0.4863 0.4352 0.077 Uiso 0.50 1 calc PR B 2
H19I H 1.1754 0.5282 0.4709 0.077 Uiso 0.50 1 calc PR B 2
O1A O 1.12406(15) 0.92819(10) 0.47037(8) 0.0363(3) Uani 1 1 d . . .
N1A N 1.06210(16) 0.91028(11) 0.60748(9) 0.0256(4) Uani 1 1 d . . .
H1A H 1.0246 0.9730 0.6041 0.031 Uiso 1 1 calc R . .
N2A N 0.97584(18) 1.00563(12) 0.75097(9) 0.0286(4) Uani 1 1 d . . .
C1A C 1.1270(2) 0.87568(14) 0.53771(12) 0.0266(4) Uani 1 1 d . . .
C2A C 1.1952(2) 0.77676(14) 0.55045(12) 0.0298(4) Uani 1 1 d . . .
H2A H 1.2469 0.7497 0.5064 0.036 Uiso 1 1 calc R . .
C3A C 1.1877(2) 0.72133(14) 0.62346(12) 0.0321(5) Uani 1 1 d . . .
H3A H 1.2337 0.6558 0.6300 0.039 Uiso 1 1 calc R . .
C4A C 1.1130(2) 0.75880(14) 0.69014(12) 0.0304(4) Uani 1 1 d . . .
H4A H 1.1054 0.7180 0.7406 0.036 Uiso 1 1 calc R . .
C5A C 1.0516(2) 0.85422(14) 0.68179(11) 0.0251(4) Uani 1 1 d . . .
C6A C 0.9780(2) 0.90470(14) 0.75050(11) 0.0269(4) Uani 1 1 d . . .
C7A C 0.9122(2) 0.83166(15) 0.81290(13) 0.0388(5) Uani 1 1 d . . .
H7A1 H 0.8710 0.8743 0.8564 0.058 Uiso 1 1 calc R . .
H7A2 H 0.9935 0.7910 0.8442 0.058 Uiso 1 1 calc R . .
H7A3 H 0.8293 0.7821 0.7787 0.058 Uiso 1 1 calc R . .
C8A C 0.9139(2) 1.06624(14) 0.81399(11) 0.0286(4) Uani 1 1 d . . .
C9A C 1.0194(2) 1.12804(14) 0.88112(12) 0.0322(5) Uani 1 1 d . . .
C10A C 0.9615(3) 1.20062(15) 0.93369(12) 0.0391(5) Uani 1 1 d . . .
H10A H 1.0306 1.2432 0.9789 0.047 Uiso 1 1 calc R . .
C11A C 0.8067(3) 1.21236(16) 0.92200(13) 0.0435(6) Uani 1 1 d . . .
H11A H 0.7700 1.2637 0.9581 0.052 Uiso 1 1 calc R . .
C12A C 0.7046(3) 1.14972(16) 0.85802(13) 0.0407(5) Uani 1 1 d . . .
H12A H 0.5976 1.1578 0.8511 0.049 Uiso 1 1 calc R . .
C13A C 0.7548(2) 1.07516(15) 0.80355(12) 0.0334(5) Uani 1 1 d . . .
C14A C 1.1888(2) 1.11164(16) 0.89619(13) 0.0379(5) Uani 1 1 d . . .
H14A H 1.2169 1.0995 0.8364 0.045 Uiso 1 1 calc R . .
C15A C 1.2922(3) 1.2077(2) 0.94311(15) 0.0585(7) Uani 1 1 d . . .
H15D H 1.2756 1.2167 1.0045 0.088 Uiso 1 1 calc R . .
H15E H 1.2672 1.2722 0.9112 0.088 Uiso 1 1 calc R . .
H15F H 1.4003 1.1961 0.9437 0.088 Uiso 1 1 calc R . .
C16A C 1.2229(3) 1.01283(18) 0.94889(14) 0.0475(6) Uani 1 1 d . . .
H16D H 1.1920 1.0211 1.0070 0.071 Uiso 1 1 calc R . .
H16E H 1.3334 1.0044 0.9578 0.071 Uiso 1 1 calc R . .
H16F H 1.1650 0.9495 0.9158 0.071 Uiso 1 1 calc R . .
C17A C 0.6373(2) 1.00792(16) 0.73415(13) 0.0385(5) Uani 1 1 d . . .
H17A H 0.6913 0.9495 0.7108 0.046 Uiso 1 1 calc R . .
C18A C 0.5049(3) 0.95507(19) 0.77407(17) 0.0604(7) Uani 1 1 d . . .
H18G H 0.5472 0.9150 0.8254 0.091 Uiso 1 1 calc R . .
H18H H 0.4384 0.9062 0.7289 0.091 Uiso 1 1 calc R . .
H18I H 0.4447 1.0103 0.7934 0.091 Uiso 1 1 calc R . .
C19A C 0.5759(3) 1.0738(2) 0.65565(14) 0.0557(7) Uani 1 1 d . . .
H20G H 0.5241 1.1328 0.6767 0.084 Uiso 1 1 calc R . .
H19E H 0.5024 1.0283 0.6112 0.084 Uiso 1 1 calc R . .
H19F H 0.6617 1.1026 0.6286 0.084 Uiso 1 1 calc R . .

loop_
_atom_site_aniso_label
_atom_site_aniso_U_11
_atom_site_aniso_U_22
_atom_site_aniso_U_33
_atom_site_aniso_U_23
_atom_site_aniso_U_13
_atom_site_aniso_U_12
O1 0.0393(8) 0.0308(7) 0.0386(8) -0.0052(6) 0.0196(7) -0.0069(6)
N1 0.0238(8) 0.0227(8) 0.0249(8) -0.0033(6) 0.0056(6) 0.0006(6)
N2 0.0218(8) 0.0279(8) 0.0200(7) -0.0003(6) 0.0031(6) 0.0005(6)
C1 0.0220(10) 0.0291(10) 0.0264(10) -0.0026(8) 0.0056(8) 0.0011(8)
C2 0.0313(11) 0.0348(11) 0.0293(10) -0.0089(8) 0.0113(8) -0.0020(9)
C3 0.0331(12) 0.0275(10) 0.0363(11) -0.0079(9) 0.0075(9) -0.0016(9)
C4 0.0278(11) 0.0267(10) 0.0318(10) 0.0005(8) 0.0080(8) -0.0015(8)
C5 0.0215(10) 0.0243(9) 0.0237(9) 0.0039(7) 0.0024(7) 0.0021(8)
C6 0.0230(10) 0.0272(10) 0.0236(9) 0.0014(8) 0.0011(8) 0.0031(8)
C7 0.0519(14) 0.0309(11) 0.0340(11) 0.0071(9) 0.0196(10) 0.0065(10)
C8 0.0277(10) 0.0223(9) 0.0220(9) 0.0044(7) 0.0064(8) 0.0024(8)
C9 0.0266(11) 0.0281(10) 0.0286(10) 0.0015(8) 0.0062(8) 0.0035(8)
C10 0.0285(11) 0.0412(12) 0.0376(11) -0.0023(9) 0.0115(9) 0.0044(9)
C11 0.0422(13) 0.0409(12) 0.0309(11) -0.0065(9) 0.0137(9) 0.0066(10)
C12 0.0351(12) 0.0366(11) 0.0261(10) -0.0047(8) 0.0034(9) 0.0023(9)
C13 0.0276(11) 0.0255(10) 0.0267(10) 0.0025(8) 0.0048(8) 0.0017(8)
C14 0.0288(11) 0.0359(11) 0.0291(10) -0.0013(8) 0.0053(8) -0.0013(9)
C15 0.0412(15) 0.099(2) 0.097(2) 0.0555(18) 0.0274(15) 0.0298(14)
C16 0.0486(17) 0.0661(18) 0.128(3) -0.0349(17) 0.0300(17) -0.0253(14)
C17 0.0232(11) 0.0418(12) 0.0341(11) -0.0040(9) 0.0029(8) 0.0034(9)
C18B 0.042(6) 0.073(6) 0.040(4) -0.011(4) 0.014(4) -0.024(4)
C18C 0.031(4) 0.092(8) 0.059(5) -0.025(5) 0.000(3) -0.003(5)
C19B 0.056(6) 0.052(4) 0.058(6) 0.005(4) -0.023(4) 0.005(4)
C19C 0.048(5) 0.051(3) 0.047(4) -0.007(3) -0.016(3) 0.016(4)
O1A 0.0433(9) 0.0392(8) 0.0322(7) 0.0112(6) 0.0171(6) 0.0121(6)
N1A 0.0276(9) 0.0208(8) 0.0293(8) 0.0011(6) 0.0078(7) 0.0022(6)
N2A 0.0327(9) 0.0284(8) 0.0252(8) -0.0017(7) 0.0073(7) 0.0027(7)
C1A 0.0246(10) 0.0285(10) 0.0270(10) -0.0010(8) 0.0075(8) -0.0013(8)
C2A 0.0298(11) 0.0308(10) 0.0310(10) -0.0012(8) 0.0107(8) 0.0049(8)
C3A 0.0351(12) 0.0252(10) 0.0376(11) 0.0017(8) 0.0089(9) 0.0069(8)
C4A 0.0362(11) 0.0276(10) 0.0290(10) 0.0045(8) 0.0089(9) 0.0043(9)
C5A 0.0243(10) 0.0251(10) 0.0246(9) -0.0007(8) 0.0045(8) -0.0037(8)
C6A 0.0284(11) 0.0265(10) 0.0256(10) 0.0020(8) 0.0048(8) 0.0019(8)
C7A 0.0511(14) 0.0323(11) 0.0389(12) 0.0051(9) 0.0228(10) 0.0054(10)
C8A 0.0413(12) 0.0236(9) 0.0230(9) 0.0034(8) 0.0111(8) 0.0029(8)
C9A 0.0462(13) 0.0272(10) 0.0239(10) 0.0040(8) 0.0103(9) -0.0019(9)
C10A 0.0572(15) 0.0333(11) 0.0253(10) -0.0033(9) 0.0076(10) -0.0013(10)
C11A 0.0645(17) 0.0365(12) 0.0330(12) -0.0051(9) 0.0145(11) 0.0153(11)
C12A 0.0511(14) 0.0397(12) 0.0346(11) 0.0008(10) 0.0109(10) 0.0166(10)
C13A 0.0431(13) 0.0337(11) 0.0251(10) 0.0027(8) 0.0080(9) 0.0089(9)
C14A 0.0453(13) 0.0429(12) 0.0249(10) 0.0008(9) 0.0105(9) -0.0076(10)
C15A 0.0565(16) 0.0682(17) 0.0465(14) -0.0093(12) 0.0128(12) -0.0202(13)
C16A 0.0457(14) 0.0612(15) 0.0362(12) 0.0117(11) 0.0078(10) 0.0051(11)
C17A 0.0377(12) 0.0442(12) 0.0344(11) -0.0070(9) 0.0076(9) 0.0104(10)
C18A 0.0555(16) 0.0643(17) 0.0628(16) -0.0157(13) 0.0237(13) -0.0067(13)
C19A 0.0531(16) 0.0712(17) 0.0413(13) -0.0034(12) -0.0015(11) 0.0223(13)

loop_
_atom_type_symbol
_atom_type_description
_atom_type_scat_dispersion_real
_atom_type_scat_dispersion_imag
_atom_type_scat_source
C C 0.0033 0.0016 'International Tables Vol C Tables 4.2.6.8 and 6.1.1.4'
H H 0.0000 0.0000 'International Tables Vol C Tables 4.2.6.8 and 6.1.1.4'
N N 0.0061 0.0033 'International Tables Vol C Tables 4.2.6.8 and 6.1.1.4'
O O 0.0106 0.0060 'International Tables Vol C Tables 4.2.6.8 and 6.1.1.4'

loop_
_geom_angle_atom_site_label_1
_geom_angle_atom_site_label_2
_geom_angle_atom_site_label_3
_geom_angle
_geom_angle_site_symmetry_1
_geom_angle_site_symmetry_3
_geom_angle_publ_flag
C5 N1 C1 124.31(15) . . ?
C5 N1 H1 117.8 . . ?
C1 N1 H1 117.8 . . ?
C6 N2 C8 120.79(14) . . ?
O1 C1 N1 121.18(16) . . ?
O1 C1 C2 123.78(16) . . ?
N1 C1 C2 115.04(15) . . ?
C3 C2 C1 121.39(17) . . ?
C3 C2 H2 119.3 . . ?
C1 C2 H2 119.3 . . ?
C2 C3 C4 120.53(17) . . ?
C2 C3 H3 119.7 . . ?
C4 C3 H3 119.7 . . ?
C5 C4 C3 119.37(16) . . ?
C5 C4 H4 120.3 . . ?
C3 C4 H4 120.3 . . ?
C4 C5 N1 119.35(15) . . ?
C4 C5 C6 122.51(15) . . ?
N1 C5 C6 118.13(15) . . ?
N2 C6 C5 117.63(15) . . ?
N2 C6 C7 125.69(16) . . ?
C5 C6 C7 116.68(15) . . ?
C6 C7 H7A 109.5 . . ?
C6 C7 H7B 109.5 . . ?
H7A C7 H7B 109.5 . . ?
C6 C7 H7C 109.5 . . ?
H7A C7 H7C 109.5 . . ?
H7B C7 H7C 109.5 . . ?
C13 C8 C9 121.54(16) . . ?
C13 C8 N2 117.59(15) . . ?
C9 C8 N2 120.75(15) . . ?
C10 C9 C8 117.68(17) . . ?
C10 C9 C17 120.82(17) . . ?
C8 C9 C17 121.46(16) . . ?
C11 C10 C9 121.70(18) . . ?
C11 C10 H10 119.1 . . ?
C9 C10 H10 119.1 . . ?
C12 C11 C10 119.69(18) . . ?
C12 C11 H11 120.2 . . ?
C10 C11 H11 120.2 . . ?
C11 C12 C13 121.36(18) . . ?
C11 C12 H12 119.3 . . ?
C13 C12 H12 119.3 . . ?
C12 C13 C8 117.99(17) . . ?
C12 C13 C14 121.28(16) . . ?
C8 C13 C14 120.69(16) . . ?
C15 C14 C16 111.9(2) . . ?
C15 C14 C13 109.71(16) . . ?
C16 C14 C13 112.75(17) . . ?
C15 C14 H14 107.4 . . ?
C16 C14 H14 107.4 . . ?
C13 C14 H14 107.4 . . ?
C14 C15 H15A 109.5 . . ?
C14 C15 H15B 109.5 . . ?
H15A C15 H15B 109.5 . . ?
C14 C15 H15C 109.5 . . ?
H15A C15 H15C 109.5 . . ?
H15B C15 H15C 109.5 . . ?
C14 C16 H16A 109.5 . . ?
C14 C16 H16B 109.5 . . ?
H16A C16 H16B 109.5 . . ?
C14 C16 H16C 109.5 . . ?
H16A C16 H16C 109.5 . . ?
H16B C16 H16C 109.5 . . ?
C18C C17 C19B 85.3(4) . . ?
C18C C17 C9 116.3(5) . . ?
C19B C17 C9 109.8(4) . . ?
C19B C17 C18B 110.2(5) . . ?
C9 C17 C18B 110.5(4) . . ?
C18C C17 C19C 109.1(4) . . ?
C9 C17 C19C 108.3(4) . . ?
C18B C17 C19C 131.5(5) . . ?
C18C C17 H17 124.3 . . ?
C19B C17 H17 108.8 . . ?
C9 C17 H17 108.8 . . ?
C18B C17 H17 108.8 . . ?
C19C C17 H17 84.5 . . ?
C17 C18B H18A 109.5 . . ?
C17 C18B H18B 109.5 . . ?
C17 C18B H18C 109.5 . . ?
C17 C18C H18D 109.5 . . ?
C17 C18C H18E 109.5 . . ?
H18D C18C H18E 109.5 . . ?
C17 C18C H18F 109.5 . . ?
H18D C18C H18F 109.5 . . ?
H18E C18C H18F 109.5 . . ?
C17 C19B H19A 109.5 . . ?
C17 C19B H19B 109.5 . . ?
C17 C19B H19C 109.5 . . ?
C17 C19C H19G 109.5 . . ?
C17 C19C H19H 109.5 . . ?
H19G C19C H19H 109.5 . . ?
C17 C19C H19I 109.5 . . ?
H19G C19C H19I 109.5 . . ?
H19H C19C H19I 109.5 . . ?
C5A N1A C1A 124.73(15) . . ?
C5A N1A H1A 117.6 . . ?
C1A N1A H1A 117.6 . . ?
C6A N2A C8A 123.83(15) . . ?
O1A C1A N1A 120.86(16) . . ?
O1A C1A C2A 124.56(16) . . ?
N1A C1A C2A 114.58(15) . . ?
C3A C2A C1A 121.39(17) . . ?
C3A C2A H2A 119.3 . . ?
C1A C2A H2A 119.3 . . ?
C2A C3A C4A 120.98(18) . . ?
C2A C3A H3A 119.5 . . ?
C4A C3A H3A 119.5 . . ?
C5A C4A C3A 119.25(17) . . ?
C5A C4A H4A 120.4 . . ?
C3A C4A H4A 120.4 . . ?
C4A C5A N1A 118.93(16) . . ?
C4A C5A C6A 123.94(16) . . ?
N1A C5A C6A 117.08(15) . . ?
N2A C6A C5A 116.94(15) . . ?
N2A C6A C7A 125.96(17) . . ?
C5A C6A C7A 117.11(16) . . ?
C6A C7A H7A1 109.5 . . ?
C6A C7A H7A2 109.5 . . ?
H7A1 C7A H7A2 109.5 . . ?
C6A C7A H7A3 109.5 . . ?
H7A1 C7A H7A3 109.5 . . ?
H7A2 C7A H7A3 109.5 . . ?
C13A C8A C9A 120.85(17) . . ?
C13A C8A N2A 121.26(16) . . ?
C9A C8A N2A 117.42(17) . . ?
C10A C9A C8A 117.92(19) . . ?
C10A C9A C14A 121.76(18) . . ?
C8A C9A C14A 120.29(17) . . ?
C11A C10A C9A 121.59(19) . . ?
C11A C10A H10A 119.2 . . ?
C9A C10A H10A 119.2 . . ?
C10A C11A C12A 119.98(19) . . ?
C10A C11A H11A 120.0 . . ?
C12A C11A H11A 120.0 . . ?
C11A C12A C13A 121.4(2) . . ?
C11A C12A H12A 119.3 . . ?
C13A C12A H12A 119.3 . . ?
C12A C13A C8A 118.22(18) . . ?
C12A C13A C17A 119.25(19) . . ?
C8A C13A C17A 122.52(16) . . ?
C9A C14A C16A 111.34(16) . . ?
C9A C14A C15A 113.40(18) . . ?
C16A C14A C15A 109.09(18) . . ?
C9A C14A H14A 107.6 . . ?
C16A C14A H14A 107.6 . . ?
C15A C14A H14A 107.6 . . ?
C14A C15A H15D 109.5 . . ?
C14A C15A H15E 109.5 . . ?
H15D C15A H15E 109.5 . . ?
C14A C15A H15F 109.5 . . ?
H15D C15A H15F 109.5 . . ?
H15E C15A H15F 109.5 . . ?
C14A C16A H16D 109.5 . . ?
C14A C16A H16E 109.5 . . ?
H16D C16A H16E 109.5 . . ?
C14A C16A H16F 109.5 . . ?
H16D C16A H16F 109.5 . . ?
H16E C16A H16F 109.5 . . ?
C13A C17A C19A 111.03(17) . . ?
C13A C17A C18A 112.14(17) . . ?
C19A C17A C18A 110.9(2) . . ?
C13A C17A H17A 107.5 . . ?
C19A C17A H17A 107.5 . . ?
C18A C17A H17A 107.5 . . ?
C17A C18A H18G 109.5 . . ?
C17A C18A H18H 109.5 . . ?
H18G C18A H18H 109.5 . . ?
C17A C18A H18I 109.5 . . ?
H18G C18A H18I 109.5 . . ?
H18H C18A H18I 109.5 . . ?
C17A C19A H20G 109.5 . . ?
C17A C19A H19E 109.5 . . ?
H20G C19A H19E 109.5 . . ?
C17A C19A H19F 109.5 . . ?
H20G C19A H19F 109.5 . . ?
H19E C19A H19F 109.5 . . ?

loop_
_geom_bond_atom_site_label_1
_geom_bond_atom_site_label_2
_geom_bond_distance
_geom_bond_site_symmetry_2
_geom_bond_publ_flag
O1 C1 1.241(2) . ?
N1 C5 1.370(2) . ?
N1 C1 1.373(2) . ?
N1 H1 0.8800 . ?
N2 C6 1.276(2) . ?
N2 C8 1.423(2) . ?
C1 C2 1.432(2) . ?
C2 C3 1.348(2) . ?
C2 H2 0.9500 . ?
C3 C4 1.406(2) . ?
C3 H3 0.9500 . ?
C4 C5 1.355(2) . ?
C4 H4 0.9500 . ?
C5 C6 1.470(2) . ?
C6 C7 1.501(2) . ?
C7 H7A 0.9800 . ?
C7 H7B 0.9800 . ?
C7 H7C 0.9800 . ?
C8 C13 1.401(2) . ?
C8 C9 1.404(2) . ?
C9 C10 1.386(2) . ?
C9 C17 1.518(3) . ?
C10 C11 1.379(3) . ?
C10 H10 0.9500 . ?
C11 C12 1.375(3) . ?
C11 H11 0.9500 . ?
C12 C13 1.390(3) . ?
C12 H12 0.9500 . ?
C13 C14 1.510(3) . ?
C14 C15 1.504(3) . ?
C14 C16 1.504(3) . ?
C14 H14 1.0000 . ?
C15 H15A 0.9800 . ?
C15 H15B 0.9800 . ?
C15 H15C 0.9800 . ?
C16 H16A 0.9800 . ?
C16 H16B 0.9800 . ?
C16 H16C 0.9800 . ?
C17 C18C 1.486(12) . ?
C17 C19B 1.488(9) . ?
C17 C18B 1.550(10) . ?
C17 C19C 1.582(10) . ?
C17 H17 1.0000 . ?
C18B H18A 0.9800 . ?
C18B H18B 0.9800 . ?
C18B H18C 0.9800 . ?
C18C H18D 0.9800 . ?
C18C H18E 0.9800 . ?
C18C H18F 0.9800 . ?
C19B H19A 0.9800 . ?
C19B H19B 0.9800 . ?
C19B H19C 0.9800 . ?
C19C H19G 0.9800 . ?
C19C H19H 0.9800 . ?
C19C H19I 0.9800 . ?
O1A C1A 1.239(2) . ?
N1A C5A 1.370(2) . ?
N1A C1A 1.376(2) . ?
N1A H1A 0.8800 . ?
N2A C6A 1.270(2) . ?
N2A C8A 1.422(2) . ?
C1A C2A 1.432(3) . ?
C2A C3A 1.344(2) . ?
C2A H2A 0.9500 . ?
C3A C4A 1.402(2) . ?
C3A H3A 0.9500 . ?
C4A C5A 1.359(2) . ?
C4A H4A 0.9500 . ?
C5A C6A 1.485(2) . ?
C6A C7A 1.506(2) . ?
C7A H7A1 0.9800 . ?
C7A H7A2 0.9800 . ?
C7A H7A3 0.9800 . ?
C8A C13A 1.404(3) . ?
C8A C9A 1.414(3) . ?
C9A C10A 1.386(3) . ?
C9A C14A 1.509(3) . ?
C10A C11A 1.371(3) . ?
C10A H10A 0.9500 . ?
C11A C12A 1.377(3) . ?
C11A H11A 0.9500 . ?
C12A C13A 1.386(3) . ?
C12A H12A 0.9500 . ?
C13A C17A 1.519(3) . ?
C14A C16A 1.525(3) . ?
C14A C15A 1.525(3) . ?
C14A H14A 1.0000 . ?
C15A H15D 0.9800 . ?
C15A H15E 0.9800 . ?
C15A H15F 0.9800 . ?
C16A H16D 0.9800 . ?
C16A H16E 0.9800 . ?
C16A H16F 0.9800 . ?
C17A C19A 1.524(3) . ?
C17A C18A 1.533(3) . ?
C17A H17A 1.0000 . ?
C18A H18G 0.9800 . ?
C18A H18H 0.9800 . ?
C18A H18I 0.9800 . ?
C19A H20G 0.9800 . ?
C19A H19E 0.9800 . ?
C19A H19F 0.9800 . ?

loop_
_geom_hbond_atom_site_label_D
_geom_hbond_atom_site_label_H
_geom_hbond_atom_site_label_A
_geom_hbond_distance_DH
_geom_hbond_distance_HA
_geom_hbond_distance_DA
_geom_hbond_angle_DHA
_geom_hbond_site_symmetry_A
N1 H1 O1 0.88 2.01 2.8617(19) 162.5 2_666
N1A H1A O1A 0.88 2.10 2.876(2) 147.0 2_776

loop_
_geom_torsion_atom_site_label_1
_geom_torsion_atom_site_label_2
_geom_torsion_atom_site_label_3
_geom_torsion_atom_site_label_4
_geom_torsion
_geom_torsion_site_symmetry_1
_geom_torsion_site_symmetry_2
_geom_torsion_site_symmetry_3
_geom_torsion_site_symmetry_4
_geom_torsion_publ_flag
C5 N1 C1 O1 179.62(17) . . . . ?
C5 N1 C1 C2 0.0(2) . . . . ?
O1 C1 C2 C3 -178.71(19) . . . . ?
N1 C1 C2 C3 0.9(3) . . . . ?
C1 C2 C3 C4 -1.0(3) . . . . ?
C2 C3 C4 C5 0.1(3) . . . . ?
C3 C4 C5 N1 0.7(3) . . . . ?
C3 C4 C5 C6 -179.26(17) . . . . ?
C1 N1 C5 C4 -0.8(3) . . . . ?
C1 N1 C5 C6 179.17(15) . . . . ?
C8 N2 C6 C5 -179.38(15) . . . . ?
C8 N2 C6 C7 0.3(3) . . . . ?
C4 C5 C6 N2 164.61(17) . . . . ?
N1 C5 C6 N2 -15.4(2) . . . . ?
C4 C5 C6 C7 -15.1(3) . . . . ?
N1 C5 C6 C7 164.91(16) . . . . ?
C6 N2 C8 C13 -111.00(18) . . . . ?
C6 N2 C8 C9 73.1(2) . . . . ?
C13 C8 C9 C10 2.2(3) . . . . ?
N2 C8 C9 C10 177.96(16) . . . . ?
C13 C8 C9 C17 -175.30(16) . . . . ?
N2 C8 C9 C17 0.4(3) . . . . ?
C8 C9 C10 C11 -0.5(3) . . . . ?
C17 C9 C10 C11 177.01(17) . . . . ?
C9 C10 C11 C12 -0.9(3) . . . . ?
C10 C11 C12 C13 0.8(3) . . . . ?
C11 C12 C13 C8 0.9(3) . . . . ?
C11 C12 C13 C14 178.65(17) . . . . ?
C9 C8 C13 C12 -2.4(3) . . . . ?
N2 C8 C13 C12 -178.26(15) . . . . ?
C9 C8 C13 C14 179.81(16) . . . . ?
N2 C8 C13 C14 3.9(2) . . . . ?
C12 C13 C14 C15 -81.5(2) . . . . ?
C8 C13 C14 C15 96.3(2) . . . . ?
C12 C13 C14 C16 44.0(3) . . . . ?
C8 C13 C14 C16 -138.3(2) . . . . ?
C10 C9 C17 C18C 19.8(4) . . . . ?
C8 C9 C17 C18C -162.8(4) . . . . ?
C10 C9 C17 C19B -74.9(4) . . . . ?
C8 C9 C17 C19B 102.6(3) . . . . ?
C10 C9 C17 C18B 46.8(4) . . . . ?
C8 C9 C17 C18B -135.7(4) . . . . ?
C10 C9 C17 C19C -103.5(3) . . . . ?
C8 C9 C17 C19C 74.0(3) . . . . ?
C5A N1A C1A O1A 175.72(16) . . . . ?
C5A N1A C1A C2A -4.2(2) . . . . ?
O1A C1A C2A C3A -176.74(18) . . . . ?
N1A C1A C2A C3A 3.2(3) . . . . ?
C1A C2A C3A C4A -0.2(3) . . . . ?
C2A C3A C4A C5A -2.0(3) . . . . ?
C3A C4A C5A N1A 1.1(3) . . . . ?
C3A C4A C5A C6A -176.32(17) . . . . ?
C1A N1A C5A C4A 2.1(3) . . . . ?
C1A N1A C5A C6A 179.78(16) . . . . ?
C8A N2A C6A C5A -178.09(16) . . . . ?
C8A N2A C6A C7A 2.3(3) . . . . ?
C4A C5A C6A N2A 155.38(18) . . . . ?
N1A C5A C6A N2A -22.1(2) . . . . ?
C4A C5A C6A C7A -24.9(3) . . . . ?
N1A C5A C6A C7A 157.56(16) . . . . ?
C6A N2A C8A C13A -81.5(2) . . . . ?
C6A N2A C8A C9A 106.4(2) . . . . ?
C13A C8A C9A C10A -2.6(3) . . . . ?
N2A C8A C9A C10A 169.61(16) . . . . ?
C13A C8A C9A C14A 175.32(16) . . . . ?
N2A C8A C9A C14A -12.5(2) . . . . ?
C8A C9A C10A C11A 0.4(3) . . . . ?
C14A C9A C10A C11A -177.45(18) . . . . ?
C9A C10A C11A C12A 1.3(3) . . . . ?
C10A C11A C12A C13A -0.9(3) . . . . ?
C11A C12A C13A C8A -1.2(3) . . . . ?
C11A C12A C13A C17A 179.86(18) . . . . ?
C9A C8A C13A C12A 3.0(3) . . . . ?
N2A C8A C13A C12A -168.92(16) . . . . ?
C9A C8A C13A C17A -178.14(16) . . . . ?
N2A C8A C13A C17A 10.0(3) . . . . ?
C10A C9A C14A C16A 99.4(2) . . . . ?
C8A C9A C14A C16A -78.4(2) . . . . ?
C10A C9A C14A C15A -24.1(3) . . . . ?
C8A C9A C14A C15A 158.11(17) . . . . ?
C12A C13A C17A C19A 74.3(2) . . . . ?
C8A C13A C17A C19A -104.6(2) . . . . ?
C12A C13A C17A C18A -50.4(3) . . . . ?
C8A C13A C17A C18A 130.7(2) . . . . ?
